data_7062624
loop_
_publ_author_name
'Wang, Xiu-Li'
'Lu, Jun-Jun'
'Lin, Hong-Yan'
'Liu, Qian-Qian'
'Chen, Ke-Ke'

_publ_section_title
;
 Polyoxometalate-based metal--organic supramolecular architectures derived
 from two new pyrimidine-amide ligands as supercapacitors and
 multifunctional electrochemical sensors
;
_journal_issue 36
_journal_name_full 'New Journal of Chemistry'
_journal_page_first 17051
_journal_page_last 17059
_journal_paper_doi 10.1039/D3NJ02544F
_journal_volume 47
_journal_year 2023
_chemical_formula_moiety 'C22 H20 Cl Cu Mo12 N8 O42 P, 3(H2 O), 2.7[H2O]'
_chemical_formula_sum 'C22 H31.4 Cl Cu Mo12 N8 O47.7 P'
_chemical_formula_weight 2452.35
_space_group_crystal_system triclinic
_space_group_IT_number 2
_space_group_name_Hall '-P 1'
_space_group_name_H-M_alt 'P -1'
_atom_sites_solution_hydrogens mixed
_atom_sites_solution_primary dual
_audit_creation_date 2023-07-23
_audit_creation_method
;
Olex2 1.3-alpha
(compiled 2020.11.12 svn.r5f609507 for OlexSys, GUI svn.r6408)
;
_audit_update_record
;
2023-07-24 deposited with the CCDC.	2023-07-28 downloaded from the CCDC.
;
_cell_angle_alpha 111.2700(10)
_cell_angle_beta 91.2990(10)
_cell_angle_gamma 113.7070(10)
_cell_formula_units_Z 2
_cell_length_a 12.8989(4)
_cell_length_b 14.0884(4)
_cell_length_c 18.8508(5)
_cell_measurement_reflns_used 9161
_cell_measurement_temperature 296.15
_cell_measurement_theta_max 26.090
_cell_measurement_theta_min 2.293
_cell_volume 2865.34(15)
_computing_cell_refinement 'SAINT V8.40B (?, 2016)'
_computing_data_collection 'APEX3 Ver. 2016.5-0 (Bruker-AXS, 2016)'
_computing_data_reduction 'SAINT V8.40B (?, 2016)'
_computing_molecular_graphics 'Olex2 1.3-alpha (Dolomanov et al., 2009)'
_computing_publication_material 'Olex2 1.3-alpha (Dolomanov et al., 2009)'
_computing_structure_refinement 'SHELXL 2018/3 (Sheldrick, 2015)'
_computing_structure_solution 'SHELXT 2018/2 (Sheldrick, 2018)'
_diffrn_ambient_temperature 296.15
_diffrn_detector 'charge-coupled device (CCD) area detector'
_diffrn_detector_area_resol_mean 7.9
_diffrn_detector_type 'Bruker APEX II'
_diffrn_measured_fraction_theta_full 0.999
_diffrn_measured_fraction_theta_max 0.996
_diffrn_measurement_device 'three-circle diffractometer'
_diffrn_measurement_device_type 'Bruker APEX-II CCD'
_diffrn_measurement_method '\f and \w scans'
_diffrn_radiation_collimation 'focusing mirrors'
_diffrn_radiation_detector 'Bruker APEX II'
_diffrn_radiation_monochromator 'mirror optics'
_diffrn_radiation_probe x-ray
_diffrn_radiation_type 'Mo K\a'
_diffrn_radiation_wavelength 0.71073
_diffrn_radiation_xray_symbol K-L~3~
_diffrn_reflns_av_R_equivalents 0.0557
_diffrn_reflns_av_unetI/netI 0.0293
_diffrn_reflns_Laue_measured_fraction_full 0.999
_diffrn_reflns_Laue_measured_fraction_max 0.996
_diffrn_reflns_limit_h_max 15
_diffrn_reflns_limit_h_min -15
_diffrn_reflns_limit_k_max 17
_diffrn_reflns_limit_k_min -17
_diffrn_reflns_limit_l_max 23
_diffrn_reflns_limit_l_min -23
_diffrn_reflns_number 100629
_diffrn_reflns_point_group_measured_fraction_full 0.999
_diffrn_reflns_point_group_measured_fraction_max 0.996
_diffrn_reflns_theta_full 25.242
_diffrn_reflns_theta_max 26.117
_diffrn_reflns_theta_min 1.916
_diffrn_source 'microfocus sealed X-ray tube'
_diffrn_source_current 1.4
_diffrn_source_power 0.07
_diffrn_source_type 'Incoatec I\ms'
_diffrn_source_voltage 50.0
_diffrn_standards_number 0
_exptl_absorpt_coefficient_mu 3.082
_exptl_absorpt_correction_T_max 0.87
_exptl_absorpt_correction_T_min 0.86
_exptl_absorpt_correction_type none
_exptl_absorpt_process_details
;
SADABS-2016/2 (Krause et al., 2015) was used for absorption correction.
;
_exptl_crystal_colour 'greenish green'
_exptl_crystal_colour_modifier greenish
_exptl_crystal_colour_primary green
_exptl_crystal_density_diffrn 2.786
_exptl_crystal_density_method 'not measured'
_exptl_crystal_description block
_exptl_crystal_F_000 2278
_exptl_crystal_size_max 0.24
_exptl_crystal_size_mid 0.22
_exptl_crystal_size_min 0.2
_refine_diff_density_max 0.523
_refine_diff_density_min -0.777
_refine_diff_density_rms 0.113
_refine_ls_extinction_method none
_refine_ls_goodness_of_fit_ref 1.108
_refine_ls_hydrogen_treatment constr
_refine_ls_matrix_type full
_refine_ls_number_parameters 830
_refine_ls_number_reflns 11352
_refine_ls_number_restraints 43
_refine_ls_restrained_S_all 1.113
_refine_ls_R_factor_all 0.0319
_refine_ls_R_factor_gt 0.0252
_refine_ls_shift/su_max 0.002
_refine_ls_shift/su_mean 0.000
_refine_ls_structure_factor_coef Fsqd
_refine_ls_weighting_details 'w=1/[\s^2^(Fo^2^)+(0.0162P)^2^+6.8813P] where P=(Fo^2^+2Fc^2^)/3'
_refine_ls_weighting_scheme calc
_refine_ls_wR_factor_gt 0.0563
_refine_ls_wR_factor_ref 0.0605
_reflns_Friedel_coverage 0.000
_reflns_number_gt 9935
_reflns_number_total 11352
_reflns_threshold_expression 'I > 2\s(I)'
_cod_data_source_file d3nj02544f2.cif
_cod_data_source_block 1
_cod_depositor_comments 'Adding full bibliography for 7062623--7062624.cif.'
_cod_original_cell_volume 2865.34(14)
_cod_database_code 7062624
_shelx_shelxl_version_number 2018/3
_shelx_space_group_comment
;
The symmetry employed for this shelxl refinement is uniquely defined
by the following loop, which should always be used as a source of
symmetry information in preference to the above space-group names.
They are only intended as comments.
;
_olex2_refinement_description
;
1. Fixed Uiso
 At 1.2 times of:
  All C(H) groups, All C(H,H) groups, All N(H) groups
 At 1.5 times of:
  All O(H,H) groups
2. Restrained distances
 C16-C15 \\sim C8-C16 \\sim C8-C13 \\sim N8-C13 \\sim N8-C14 \\sim C15-C14
 with sigma of 0.02
3. Rigid bond restraints
 N8, C13
 with sigma for 1-2 distances of 0.01 and sigma for 1-3 distances of 0.01
 C13, C8
 with sigma for 1-2 distances of 0.01 and sigma for 1-3 distances of 0.01
 C16, C8, C13, N8, C14, C15
 with sigma for 1-2 distances of 0.01 and sigma for 1-3 distances of 0.01
 Cu1, Cl1, N1, N9, O1
 with sigma for 1-2 distances of 0.01 and sigma for 1-3 distances of 0.01
4. Uiso/Uaniso restraints and constraints
Uanis(Cl1) \\sim Ueq: with sigma of 0.1 and sigma for terminal atoms of 0.2
5. Others
 Sof(O1WB)=Sof(H1WA)=Sof(H1WB)=1-FVAR(1)
 Sof(O1WA)=Sof(H1WC)=Sof(H1WD)=FVAR(1)
6.a Riding coordinates:
 O1WA(H1WC,H1WD)
6.b Free rotating group:
 O3W(H3WA,H3WB), O2W(H2WA,H2WB), O1WB(H1WA,H1WB)
6.c Secondary CH2 refined with riding coordinates:
 C6(H6A,H6B), C17(H17A,H17B)
6.d Aromatic/amide H refined with riding coordinates:
 N7(H7), N4(H4), C23(H23), C22(H22), C21(H21), C8(H8), C5(H5), C12(H12),
 C16(H16), C9(H9), C11(H11), C3(H3), C14(H14), C10(H10), C4(H4A), C13(H13)
;
_smtbx_masks_void_probe_radius 1.2
_smtbx_masks_void_truncation_radius 1.2
_olex2_submission_special_instructions 'No special instructions were received'

loop_
_space_group_symop_operation_xyz
'x, y, z'
'-x, -y, -z'

loop_
_atom_site_label
_atom_site_type_symbol
_atom_site_fract_x
_atom_site_fract_y
_atom_site_fract_z
_atom_site_U_iso_or_equiv
_atom_site_adp_type
_atom_site_occupancy
_atom_site_site_symmetry_order
_atom_site_calc_flag
_atom_site_refinement_flags_posn
_atom_site_refinement_flags_adp
_atom_site_refinement_flags_occupancy
_atom_site_disorder_assembly
_atom_site_disorder_group
Mo01 Mo 0.34881(3) 0.29153(2) 0.93210(2) 0.02386(7) Uani 1 1 d . . . . .
Mo02 Mo 0.53708(3) 0.27084(3) 0.78704(2) 0.02340(7) Uani 1 1 d . . . . .
Mo03 Mo 0.46634(3) 0.01577(3) 0.63773(2) 0.02340(7) Uani 1 1 d . . . . .
Mo04 Mo 0.32236(3) 0.17053(3) 0.63130(2) 0.02359(7) Uani 1 1 d . . . . .
Mo05 Mo 0.14995(3) 0.23262(3) 0.78004(2) 0.02558(7) Uani 1 1 d . . . . .
Mo06 Mo 0.07644(3) 0.07886(3) 0.89111(2) 0.02614(7) Uani 1 1 d . . . . .
Mo07 Mo 0.49836(3) 0.10829(3) 0.90978(2) 0.02643(7) Uani 1 1 d . . . . .
Mo08 Mo 0.17075(3) -0.21661(3) 0.59349(2) 0.02434(7) Uani 1 1 d . . . . .
Mo19 Mo -0.00221(3) -0.19910(3) 0.72781(2) 0.02478(7) Uani 1 1 d . . . . .
Mo0A Mo 0.03168(3) -0.05055(3) 0.61498(2) 0.02451(7) Uani 1 1 d . . . . .
Mo0B Mo 0.38733(3) -0.15182(3) 0.75721(2) 0.02655(7) Uani 1 1 d . . . . .
Mo0C Mo 0.22976(3) -0.09239(3) 0.89601(2) 0.02828(8) Uani 1 1 d . . . . .
Cu1 Cu 0.43574(4) 0.42904(4) 0.56037(3) 0.03100(11) Uani 1 1 d . U . . .
P1 P 0.26800(7) 0.03819(7) 0.76359(5) 0.01789(17) Uani 1 1 d . . . . .
Cl1 Cl 0.41726(9) 0.35899(8) 0.42996(6) 0.0370(2) Uani 1 1 d . U . . .
O22 O 0.32195(19) -0.00527(19) 0.81050(13) 0.0215(5) Uani 1 1 d . . . . .
O6 O 0.5742(2) 0.1588(2) 0.70527(14) 0.0260(5) Uani 1 1 d . . . . .
O7 O 0.4706(2) 0.2878(2) 0.70751(14) 0.0253(5) Uani 1 1 d . . . . .
O38 O 0.4059(2) 0.0915(2) 0.58853(14) 0.0265(5) Uani 1 1 d . . . . .
O36 O 0.2109(2) 0.2203(2) 0.96060(14) 0.0279(5) Uani 1 1 d . . . . .
O14 O 0.3077(2) -0.1088(2) 0.59053(14) 0.0257(5) Uani 1 1 d . . . . .
O37 O 0.0496(2) 0.1661(2) 0.84504(15) 0.0287(6) Uani 1 1 d . . . . .
O26 O 0.5521(2) 0.1858(2) 0.84812(15) 0.0272(5) Uani 1 1 d . . . . .
O11 O 0.4534(2) 0.3171(2) 0.85793(14) 0.0268(5) Uani 1 1 d . . . . .
O41 O -0.0600(2) -0.1497(2) 0.65564(15) 0.0280(5) Uani 1 1 d . . . . .
O10 O 0.1816(2) 0.0473(2) 0.59701(14) 0.0256(5) Uani 1 1 d . . . . .
O24 O 0.5094(2) -0.0219(2) 0.84856(15) 0.0300(6) Uani 1 1 d . . . . .
O9 O 0.2546(2) 0.2424(2) 0.71492(15) 0.0267(5) Uani 1 1 d . . . . .
O30 O 0.0521(2) 0.0811(2) 0.69663(15) 0.0273(5) Uani 1 1 d . . . . .
O29 O 0.16397(19) -0.06199(19) 0.70282(13) 0.0212(5) Uani 1 1 d . . . . .
O12 O 0.35795(19) 0.09757(19) 0.72350(13) 0.0210(5) Uani 1 1 d . . . . .
O21 O 0.4179(2) 0.2077(2) 0.94697(14) 0.0280(5) Uani 1 1 d . . . . .
O42 O 0.22828(19) 0.12211(19) 0.81780(13) 0.0212(5) Uani 1 1 d . . . . .
O45 O 0.3771(2) 0.0123(2) 0.95056(15) 0.0299(6) Uani 1 1 d . . . . .
O15 O 0.4671(2) -0.0552(2) 0.70261(15) 0.0276(5) Uani 1 1 d . . . . .
O27 O 0.2638(2) -0.2201(2) 0.67802(15) 0.0285(5) Uani 1 1 d . . . . .
O5 O 0.5436(2) -0.0252(2) 0.57347(15) 0.0318(6) Uani 1 1 d . . . . .
O40 O 0.0431(2) -0.2826(2) 0.64544(15) 0.0279(5) Uani 1 1 d . . . . .
O13 O 0.1020(2) -0.1846(2) 0.80375(15) 0.0278(5) Uani 1 1 d . . . . .
O18 O 0.0754(2) -0.1722(2) 0.55342(14) 0.0269(5) Uani 1 1 d . . . . .
O19 O 0.2579(2) 0.3329(2) 0.87111(15) 0.0282(5) Uani 1 1 d . . . . .
O35 O 0.0009(2) -0.0575(2) 0.80720(15) 0.0274(5) Uani 1 1 d . . . . .
O34 O 0.1656(2) 0.0082(2) 0.92079(15) 0.0291(6) Uani 1 1 d . . . . .
O39 O 0.3026(2) -0.1860(2) 0.83068(15) 0.0302(6) Uani 1 1 d . . . . .
O1 O 0.4456(2) 0.4880(2) 0.67510(16) 0.0335(6) Uani 1 1 d . U . . .
O17 O -0.0640(2) -0.0651(2) 0.54583(16) 0.0347(6) Uani 1 1 d . . . . .
O3 O 0.3214(2) 0.2348(2) 0.57148(16) 0.0323(6) Uani 1 1 d . . . . .
O28 O 0.1553(2) -0.3343(2) 0.51911(15) 0.0324(6) Uani 1 1 d . . . . .
O20 O 0.4117(2) 0.4146(2) 1.01040(15) 0.0336(6) Uani 1 1 d . . . . .
O33 O -0.1286(2) -0.2967(2) 0.73198(16) 0.0342(6) Uani 1 1 d . . . . .
O16 O 0.0880(2) 0.3109(2) 0.76743(17) 0.0369(6) Uani 1 1 d . . . . .
O25 O 0.4459(2) -0.2431(2) 0.73473(17) 0.0368(6) Uani 1 1 d . . . . .
O4 O 0.6677(2) 0.3836(2) 0.81773(16) 0.0355(6) Uani 1 1 d . . . . .
O23 O 0.6096(2) 0.1719(2) 0.98448(16) 0.0388(7) Uani 1 1 d . . . . .
O31 O -0.0169(2) 0.0726(2) 0.95230(17) 0.0380(7) Uani 1 1 d . . . . .
O32 O 0.1800(2) -0.1633(2) 0.95255(17) 0.0389(7) Uani 1 1 d . . . . .
O2 O 0.8989(3) 0.3521(3) 0.6768(2) 0.0516(8) Uani 1 1 d . . . . .
N9 N 0.5677(3) 0.3954(3) 0.57753(18) 0.0273(6) Uani 1 1 d . U . . .
N1 N 0.2884(3) 0.4454(3) 0.56502(19) 0.0327(7) Uani 1 1 d . U . . .
N6 N 0.6346(3) 0.2550(3) 0.55405(18) 0.0288(7) Uani 1 1 d . . . . .
N7 N 0.7741(3) 0.1768(3) 0.59040(19) 0.0337(7) Uani 1 1 d . . . . .
H7 H 0.710802 0.138433 0.556376 0.040 Uiso 1 1 calc R U . . .
N4 N 0.3478(3) 0.5273(3) 0.76968(19) 0.0350(7) Uani 1 1 d . . . . .
H4 H 0.289669 0.539470 0.783460 0.042 Uiso 1 1 calc R U . . .
C1 C 0.3597(3) 0.5016(3) 0.6972(2) 0.0306(8) Uani 1 1 d . . . . .
N5 N 0.7489(3) 0.7194(4) 0.8686(2) 0.0481(9) Uani 1 1 d . . . . .
N3 N 0.1145(3) 0.4386(3) 0.5146(2) 0.0454(9) Uani 1 1 d . . . . .
C23 C 0.5608(3) 0.2915(3) 0.5385(2) 0.0305(8) Uani 1 1 d . . . . .
H23 H 0.498848 0.241002 0.497171 0.037 Uiso 1 1 calc R U . . .
C22 C 0.6583(3) 0.4689(3) 0.6358(2) 0.0323(8) Uani 1 1 d . . . . .
H22 H 0.665392 0.541459 0.664235 0.039 Uiso 1 1 calc R U . . .
C18 C 0.8079(3) 0.2863(4) 0.6289(2) 0.0334(9) Uani 1 1 d . . . . .
C20 C 0.7241(3) 0.3291(3) 0.6117(2) 0.0279(8) Uani 1 1 d . . . . .
C7 C 0.5455(4) 0.6390(3) 0.8482(2) 0.0323(9) Uani 1 1 d . . . . .
C2 C 0.2684(3) 0.4849(3) 0.6374(2) 0.0321(8) Uani 1 1 d . . . . .
C21 C 0.7417(4) 0.4392(3) 0.6547(2) 0.0366(9) Uani 1 1 d . . . . .
H21 H 0.806151 0.490420 0.694135 0.044 Uiso 1 1 calc R U . . .
C15 C 0.8032(3) 0.0775(3) 0.6655(3) 0.0365(9) Uani 1 1 d D U . . .
C8 C 0.7918(4) 0.1261(5) 0.7976(3) 0.0496(12) Uani 1 1 d D U . . .
H8 H 0.804603 0.182147 0.846732 0.059 Uiso 1 1 calc R U . . .
C5 C 0.2090(4) 0.4222(4) 0.5066(3) 0.0407(10) Uani 1 1 d . . . . .
H5 H 0.220750 0.392252 0.456379 0.049 Uiso 1 1 calc R U . . .
C12 C 0.6468(4) 0.6284(4) 0.8465(2) 0.0392(10) Uani 1 1 d . . . . .
H12 H 0.644248 0.556625 0.829719 0.047 Uiso 1 1 calc R U . . .
C16 C 0.8214(4) 0.1558(4) 0.7392(3) 0.0478(11) Uani 1 1 d D U . . .
H16 H 0.855591 0.232370 0.748633 0.057 Uiso 1 1 calc R U . . .
C6 C 0.4324(4) 0.5355(4) 0.8275(2) 0.0371(9) Uani 1 1 d . . . . .
H6A H 0.445716 0.468357 0.807284 0.045 Uiso 1 1 calc R U . . .
H6B H 0.401104 0.537543 0.874036 0.045 Uiso 1 1 calc R U . . .
C17 C 0.8376(4) 0.1167(4) 0.6021(3) 0.0421(10) Uani 1 1 d . . . . .
H17A H 0.919804 0.166494 0.615200 0.051 Uiso 1 1 calc R U . . .
H17B H 0.822723 0.051689 0.554175 0.051 Uiso 1 1 calc R U . . .
C9 C 0.5522(4) 0.7474(4) 0.8740(2) 0.0398(10) Uani 1 1 d . . . . .
H9 H 0.485009 0.757133 0.876670 0.048 Uiso 1 1 calc R U . . .
C11 C 0.7559(5) 0.8244(4) 0.8933(3) 0.0531(13) Uani 1 1 d . . . . .
H11 H 0.827852 0.886807 0.909051 0.064 Uiso 1 1 calc R U . . .
C3 C 0.1724(4) 0.5034(4) 0.6505(3) 0.0447(11) Uani 1 1 d . . . . .
H3 H 0.158250 0.530038 0.700372 0.054 Uiso 1 1 calc R U . . .
C14 C 0.7530(4) -0.0356(4) 0.6530(4) 0.0557(13) Uani 1 1 d D U . . .
H14 H 0.738997 -0.091276 0.603515 0.067 Uiso 1 1 calc R U . . .
C10 C 0.6577(5) 0.8402(4) 0.8955(2) 0.0500(12) Uani 1 1 d . . . . .
H10 H 0.662493 0.912767 0.911405 0.060 Uiso 1 1 calc R U . . .
C4 C 0.0982(4) 0.4807(4) 0.5865(3) 0.0475(11) Uani 1 1 d . . . . .
H4A H 0.034290 0.495413 0.593916 0.057 Uiso 1 1 calc R U . . .
N8 N 0.7232(5) -0.0661(5) 0.7153(5) 0.0996(19) Uani 1 1 d D U . . .
C13 C 0.7448(5) 0.0195(6) 0.7877(4) 0.0819(19) Uani 1 1 d D U . . .
H13 H 0.725825 0.001191 0.829832 0.098 Uiso 1 1 calc R U . . .
O3W O 0.2121(4) 0.6022(4) 0.8664(3) 0.0795(13) Uani 1 1 d G . . . .
H3WA H 0.234706 0.673330 0.882247 0.119 Uiso 1 1 d G U . . .
H3WB H 0.213392 0.590842 0.907600 0.119 Uiso 1 1 d G U . . .
O2W O 0.9273(4) 0.6784(4) 0.8940(3) 0.0887(14) Uani 1 1 d G . . . .
H2WA H 0.928698 0.624370 0.855278 0.133 Uiso 1 1 d G U . . .
H2WB H 0.874259 0.694114 0.881775 0.133 Uiso 1 1 d G U . . .
O1WB O 0.9697(6) 0.4893(9) 0.8324(5) 0.121(5) Uani 0.819(15) 1 d G . P A 2
H1WA H 0.938942 0.445933 0.784965 0.181 Uiso 0.819(15) 1 d G U P A 2
H1WB H 1.041832 0.517691 0.833049 0.181 Uiso 0.819(15) 1 d G U P A 2
O1WA O 1.015(2) 0.560(2) 0.7906(18) 0.084(12) Uani 0.181(15) 1 d . . P A 1
H1WC H 1.082799 0.594278 0.817588 0.126 Uiso 0.181(15) 1 d R U P A 1
H1WD H 1.024629 0.552818 0.744788 0.126 Uiso 0.181(15) 1 d R U P A 1

loop_
_atom_site_aniso_label
_atom_site_aniso_U_11
_atom_site_aniso_U_22
_atom_site_aniso_U_33
_atom_site_aniso_U_23
_atom_site_aniso_U_13
_atom_site_aniso_U_12
Mo01 0.02460(15) 0.02063(15) 0.02185(15) 0.00729(12) 0.00388(12) 0.00699(12)
Mo02 0.01888(14) 0.02183(15) 0.02487(16) 0.00950(12) 0.00343(12) 0.00470(12)
Mo03 0.02034(15) 0.02477(15) 0.02490(16) 0.00987(13) 0.00722(12) 0.00980(12)
Mo04 0.02208(15) 0.02612(15) 0.02561(16) 0.01578(13) 0.00507(12) 0.00875(12)
Mo05 0.02601(16) 0.02624(16) 0.02936(17) 0.01274(13) 0.00585(13) 0.01473(13)
Mo06 0.02374(15) 0.02457(15) 0.02716(17) 0.01017(13) 0.01015(13) 0.00793(13)
Mo07 0.02352(15) 0.02802(16) 0.02650(17) 0.01247(13) -0.00151(12) 0.00930(13)
Mo08 0.02289(15) 0.02172(15) 0.02381(16) 0.00675(12) 0.00384(12) 0.00777(12)
Mo19 0.02096(15) 0.02139(15) 0.02678(16) 0.01059(13) 0.00494(12) 0.00374(12)
Mo0A 0.01962(15) 0.02647(16) 0.02650(16) 0.01205(13) 0.00013(12) 0.00837(12)
Mo0B 0.02815(16) 0.02646(16) 0.03055(17) 0.01364(13) 0.00456(13) 0.01539(13)
Mo0C 0.02933(17) 0.03038(17) 0.02908(17) 0.01863(14) 0.00620(13) 0.01100(14)
Cu1 0.0323(2) 0.0346(3) 0.0292(2) 0.0122(2) 0.00364(19) 0.0184(2)
P1 0.0167(4) 0.0185(4) 0.0193(4) 0.0095(3) 0.0034(3) 0.0069(3)
Cl1 0.0473(6) 0.0322(5) 0.0298(5) 0.0126(4) 0.0039(4) 0.0160(4)
O22 0.0211(12) 0.0224(12) 0.0218(12) 0.0107(10) 0.0015(10) 0.0088(10)
O6 0.0215(12) 0.0283(13) 0.0276(13) 0.0109(11) 0.0073(10) 0.0108(10)
O7 0.0253(13) 0.0247(12) 0.0267(13) 0.0144(11) 0.0067(10) 0.0084(10)
O38 0.0258(13) 0.0307(13) 0.0244(13) 0.0147(11) 0.0079(10) 0.0105(11)
O36 0.0310(14) 0.0272(13) 0.0235(13) 0.0106(11) 0.0090(11) 0.0106(11)
O14 0.0237(12) 0.0252(12) 0.0248(13) 0.0082(10) 0.0040(10) 0.0093(10)
O37 0.0251(13) 0.0298(13) 0.0346(14) 0.0153(12) 0.0112(11) 0.0131(11)
O26 0.0244(12) 0.0276(13) 0.0292(14) 0.0128(11) 0.0032(10) 0.0099(11)
O11 0.0280(13) 0.0252(13) 0.0261(13) 0.0121(11) 0.0047(10) 0.0091(11)
O41 0.0193(12) 0.0301(13) 0.0335(14) 0.0148(11) 0.0040(10) 0.0083(10)
O10 0.0231(12) 0.0267(13) 0.0253(13) 0.0103(11) 0.0023(10) 0.0098(10)
O24 0.0272(13) 0.0323(14) 0.0349(15) 0.0164(12) 0.0022(11) 0.0150(11)
O9 0.0245(13) 0.0259(13) 0.0307(14) 0.0137(11) 0.0056(11) 0.0101(10)
O30 0.0215(12) 0.0298(13) 0.0320(14) 0.0138(11) 0.0066(10) 0.0115(11)
O29 0.0181(11) 0.0204(11) 0.0225(12) 0.0090(10) 0.0012(9) 0.0058(9)
O12 0.0194(11) 0.0231(12) 0.0213(12) 0.0110(10) 0.0042(9) 0.0083(10)
O21 0.0264(13) 0.0302(13) 0.0271(13) 0.0134(11) 0.0046(11) 0.0107(11)
O42 0.0198(11) 0.0197(11) 0.0237(12) 0.0089(10) 0.0054(10) 0.0081(10)
O45 0.0316(14) 0.0328(14) 0.0270(14) 0.0153(11) 0.0042(11) 0.0131(12)
O15 0.0255(13) 0.0294(13) 0.0306(14) 0.0141(11) 0.0055(11) 0.0131(11)
O27 0.0274(13) 0.0264(13) 0.0313(14) 0.0127(11) 0.0051(11) 0.0106(11)
O5 0.0267(13) 0.0341(14) 0.0304(14) 0.0104(12) 0.0111(11) 0.0118(12)
O40 0.0272(13) 0.0224(12) 0.0282(14) 0.0090(11) 0.0049(11) 0.0065(10)
O13 0.0289(13) 0.0252(13) 0.0292(14) 0.0128(11) 0.0056(11) 0.0103(11)
O18 0.0263(13) 0.0253(13) 0.0240(13) 0.0087(11) 0.0015(10) 0.0078(10)
O19 0.0289(13) 0.0236(12) 0.0317(14) 0.0124(11) 0.0067(11) 0.0102(11)
O35 0.0241(13) 0.0252(13) 0.0314(14) 0.0114(11) 0.0046(11) 0.0096(10)
O34 0.0292(13) 0.0300(13) 0.0275(14) 0.0131(11) 0.0042(11) 0.0113(11)
O39 0.0338(14) 0.0282(13) 0.0341(15) 0.0177(12) 0.0059(12) 0.0145(11)
O1 0.0329(14) 0.0381(15) 0.0319(14) 0.0139(12) 0.0041(12) 0.0182(12)
O17 0.0289(14) 0.0404(16) 0.0355(15) 0.0183(13) -0.0012(12) 0.0137(12)
O3 0.0313(14) 0.0353(14) 0.0346(15) 0.0224(12) 0.0064(12) 0.0113(12)
O28 0.0312(14) 0.0244(13) 0.0315(15) 0.0046(11) 0.0054(11) 0.0090(11)
O20 0.0382(15) 0.0249(13) 0.0269(14) 0.0072(11) 0.0057(12) 0.0067(12)
O33 0.0268(14) 0.0278(14) 0.0385(16) 0.0133(12) 0.0075(12) 0.0033(11)
O16 0.0378(16) 0.0362(15) 0.0466(17) 0.0199(13) 0.0086(13) 0.0229(13)
O25 0.0418(16) 0.0363(15) 0.0435(17) 0.0192(13) 0.0070(13) 0.0250(13)
O4 0.0249(13) 0.0306(14) 0.0417(16) 0.0135(13) 0.0034(12) 0.0049(11)
O23 0.0328(15) 0.0419(16) 0.0367(16) 0.0168(13) -0.0071(12) 0.0116(13)
O31 0.0357(15) 0.0343(15) 0.0399(16) 0.0137(13) 0.0184(13) 0.0123(12)
O32 0.0410(16) 0.0439(16) 0.0411(17) 0.0284(14) 0.0097(13) 0.0175(14)
O2 0.0382(17) 0.0440(18) 0.063(2) 0.0138(16) -0.0121(16) 0.0176(15)
N9 0.0276(16) 0.0254(15) 0.0299(17) 0.0124(13) 0.0075(13) 0.0115(13)
N1 0.0295(17) 0.0298(17) 0.0353(18) 0.0122(14) -0.0002(14) 0.0109(14)
N6 0.0249(16) 0.0279(16) 0.0315(17) 0.0097(14) 0.0046(13) 0.0119(13)
N7 0.0332(18) 0.0363(18) 0.0354(19) 0.0139(15) 0.0052(15) 0.0194(15)
N4 0.0323(18) 0.0393(19) 0.0346(19) 0.0170(16) 0.0088(14) 0.0150(15)
C1 0.033(2) 0.0244(18) 0.033(2) 0.0130(16) 0.0043(17) 0.0105(16)
N5 0.044(2) 0.056(2) 0.036(2) 0.0208(19) 0.0057(17) 0.0117(19)
N3 0.0344(19) 0.044(2) 0.050(2) 0.0149(18) -0.0069(17) 0.0148(17)
C23 0.0241(18) 0.031(2) 0.029(2) 0.0085(16) 0.0038(15) 0.0085(16)
C22 0.034(2) 0.0235(18) 0.037(2) 0.0111(17) 0.0022(17) 0.0116(16)
C18 0.029(2) 0.043(2) 0.036(2) 0.0195(19) 0.0065(17) 0.0196(18)
C20 0.0255(18) 0.0291(19) 0.032(2) 0.0151(16) 0.0066(15) 0.0126(15)
C7 0.045(2) 0.035(2) 0.0188(18) 0.0155(16) 0.0047(16) 0.0148(18)
C2 0.0265(19) 0.0261(19) 0.037(2) 0.0084(17) 0.0015(16) 0.0090(16)
C21 0.035(2) 0.029(2) 0.039(2) 0.0102(18) -0.0031(18) 0.0116(17)
C15 0.0253(19) 0.042(2) 0.052(2) 0.024(2) 0.0069(18) 0.0193(18)
C8 0.047(3) 0.079(3) 0.047(3) 0.043(3) 0.018(2) 0.035(3)
C5 0.039(2) 0.039(2) 0.035(2) 0.0116(19) -0.0030(18) 0.0130(19)
C12 0.044(2) 0.037(2) 0.034(2) 0.0150(19) 0.0073(19) 0.0154(19)
C16 0.035(2) 0.061(3) 0.054(3) 0.030(2) 0.005(2) 0.021(2)
C6 0.039(2) 0.037(2) 0.035(2) 0.0199(19) 0.0050(18) 0.0107(18)
C17 0.047(3) 0.047(3) 0.048(3) 0.022(2) 0.014(2) 0.033(2)
C9 0.055(3) 0.041(2) 0.023(2) 0.0160(18) 0.0063(19) 0.019(2)
C11 0.058(3) 0.044(3) 0.032(2) 0.017(2) 0.002(2) -0.002(2)
C3 0.035(2) 0.051(3) 0.045(3) 0.013(2) 0.006(2) 0.022(2)
C14 0.036(2) 0.050(3) 0.094(4) 0.037(3) 0.017(3) 0.025(2)
C10 0.081(4) 0.034(2) 0.026(2) 0.0130(19) 0.004(2) 0.016(2)
C4 0.029(2) 0.051(3) 0.058(3) 0.017(2) 0.001(2) 0.018(2)
N8 0.072(4) 0.093(4) 0.176(6) 0.091(4) 0.048(4) 0.043(3)
C13 0.067(4) 0.134(6) 0.104(5) 0.094(5) 0.045(4) 0.058(4)
O3W 0.084(3) 0.061(3) 0.096(3) 0.022(2) 0.036(3) 0.042(2)
O2W 0.052(3) 0.094(4) 0.125(4) 0.046(3) 0.016(3) 0.035(2)
O1WB 0.078(5) 0.128(8) 0.096(6) -0.019(5) -0.011(4) 0.049(5)
O1WA 0.071(17) 0.057(16) 0.076(19) -0.002(13) -0.015(14) 0.011(13)

loop_
_atom_type_symbol
_atom_type_description
_atom_type_scat_dispersion_real
_atom_type_scat_dispersion_imag
_atom_type_scat_source
C C 0.0033 0.0016 'International Tables Vol C Tables 4.2.6.8 and 6.1.1.4'
H H 0.0000 0.0000 'International Tables Vol C Tables 4.2.6.8 and 6.1.1.4'
Cl Cl 0.1484 0.1585 'International Tables Vol C Tables 4.2.6.8 and 6.1.1.4'
Cu Cu 0.3201 1.2651 'International Tables Vol C Tables 4.2.6.8 and 6.1.1.4'
Mo Mo -1.6832 0.6857 'International Tables Vol C Tables 4.2.6.8 and 6.1.1.4'
N N 0.0061 0.0033 'International Tables Vol C Tables 4.2.6.8 and 6.1.1.4'
O O 0.0106 0.0060 'International Tables Vol C Tables 4.2.6.8 and 6.1.1.4'
P P 0.1023 0.0942 'International Tables Vol C Tables 4.2.6.8 and 6.1.1.4'

loop_
_geom_angle_atom_site_label_1
_geom_angle_atom_site_label_2
_geom_angle_atom_site_label_3
_geom_angle
_geom_angle_site_symmetry_1
_geom_angle_site_symmetry_3
_geom_angle_publ_flag
O36 Mo01 O11 155.24(11) . . ?
O36 Mo01 O42 73.51(9) . . ?
O36 Mo01 O19 85.94(11) . . ?
O11 Mo01 O42 82.13(9) . . ?
O11 Mo01 O19 82.32(10) . . ?
O21 Mo01 O36 96.80(11) . . ?
O21 Mo01 O11 85.59(11) . . ?
O21 Mo01 O42 85.87(10) . . ?
O21 Mo01 O19 155.90(11) . . ?
O19 Mo01 O42 71.90(9) . . ?
O20 Mo01 O36 100.60(12) . . ?
O20 Mo01 O11 102.75(12) . . ?
O20 Mo01 O21 103.75(13) . . ?
O20 Mo01 O42 169.42(11) . . ?
O20 Mo01 O19 99.23(12) . . ?
O6 Mo02 O26 82.11(10) . . ?
O6 Mo02 O12 72.29(9) . . ?
O7 Mo02 O6 86.96(11) . . ?
O7 Mo02 O26 154.88(11) . . ?
O7 Mo02 O12 73.88(9) . . ?
O26 Mo02 O12 81.24(9) . . ?
O11 Mo02 O6 155.76(11) . . ?
O11 Mo02 O7 96.19(11) . . ?
O11 Mo02 O26 85.16(11) . . ?
O11 Mo02 O12 85.46(10) . . ?
O4 Mo02 O6 99.57(12) . . ?
O4 Mo02 O7 102.35(12) . . ?
O4 Mo02 O26 101.74(12) . . ?
O4 Mo02 O11 103.18(12) . . ?
O4 Mo02 O12 171.01(11) . . ?
O6 Mo03 O38 87.55(11) . . ?
O6 Mo03 O14 154.79(10) . . ?
O6 Mo03 O12 74.57(9) . . ?
O38 Mo03 O12 71.46(9) . . ?
O14 Mo03 O38 81.70(10) . . ?
O14 Mo03 O12 80.39(9) . . ?
O15 Mo03 O6 96.16(11) . . ?
O15 Mo03 O38 154.74(10) . . ?
O15 Mo03 O14 84.61(11) . . ?
O15 Mo03 O12 85.42(9) . . ?
O5 Mo03 O6 101.98(12) . . ?
O5 Mo03 O38 100.45(12) . . ?
O5 Mo03 O14 102.36(11) . . ?
O5 Mo03 O12 171.14(11) . . ?
O5 Mo03 O15 103.17(12) . . ?
O7 Mo04 O12 71.39(8) . . ?
O38 Mo04 O7 85.91(11) . . ?
O38 Mo04 O9 154.77(10) . . ?
O38 Mo04 O12 73.76(9) . . ?
O10 Mo04 O7 155.61(10) . . ?
O10 Mo04 O38 95.96(11) . . ?
O10 Mo04 O9 86.46(11) . . ?
O10 Mo04 O12 85.74(9) . . ?
O9 Mo04 O7 81.95(10) . . ?
O9 Mo04 O12 81.40(9) . . ?
O3 Mo04 O7 99.88(11) . . ?
O3 Mo04 O38 102.51(12) . . ?
O3 Mo04 O10 103.40(12) . . ?
O3 Mo04 O9 101.32(12) . . ?
O3 Mo04 O12 170.54(11) . . ?
O37 Mo05 O42 71.87(9) . . ?
O9 Mo05 O37 155.68(10) . . ?
O9 Mo05 O30 85.27(11) . . ?
O9 Mo05 O42 85.64(9) . . ?
O9 Mo05 O19 95.84(11) . . ?
O30 Mo05 O37 82.39(11) . . ?
O30 Mo05 O42 81.41(9) . . ?
O19 Mo05 O37 86.82(11) . . ?
O19 Mo05 O30 154.92(11) . . ?
O19 Mo05 O42 73.73(9) . . ?
O16 Mo05 O37 99.86(12) . . ?
O16 Mo05 O9 103.16(13) . . ?
O16 Mo05 O30 101.95(12) . . ?
O16 Mo05 O42 170.74(11) . . ?
O16 Mo05 O19 102.16(13) . . ?
O36 Mo06 O42 71.66(9) . . ?
O36 Mo06 O34 82.27(11) . . ?
O37 Mo06 O36 86.57(11) . . ?
O37 Mo06 O42 74.33(9) . . ?
O37 Mo06 O34 154.94(11) . . ?
O35 Mo06 O36 156.25(11) . . ?
O35 Mo06 O37 96.18(11) . . ?
O35 Mo06 O42 86.33(10) . . ?
O35 Mo06 O34 85.60(11) . . ?
O34 Mo06 O42 80.87(9) . . ?
O31 Mo06 O36 99.11(12) . . ?
O31 Mo06 O37 102.25(13) . . ?
O31 Mo06 O42 170.16(11) . . ?
O31 Mo06 O35 103.30(13) . . ?
O31 Mo06 O34 101.63(13) . . ?
O26 Mo07 O22 85.73(9) . . ?
O26 Mo07 O24 96.92(11) . . ?
O26 Mo07 O21 84.76(11) . . ?
O26 Mo07 O45 155.02(11) . . ?
O24 Mo07 O22 74.29(9) . . ?
O24 Mo07 O21 154.91(11) . . ?
O24 Mo07 O45 86.92(11) . . ?
O21 Mo07 O22 80.90(9) . . ?
O45 Mo07 O22 71.51(9) . . ?
O45 Mo07 O21 81.67(10) . . ?
O23 Mo07 O22 170.92(11) . . ?
O23 Mo07 O26 103.31(13) . . ?
O23 Mo07 O24 103.35(13) . . ?
O23 Mo07 O21 100.56(13) . . ?
O23 Mo07 O45 99.74(13) . . ?
O14 Mo08 O29 85.21(9) . . ?
O14 Mo08 O27 85.01(11) . . ?
O14 Mo08 O40 154.34(10) . . ?
O14 Mo08 O18 97.09(11) . . ?
O27 Mo08 O29 81.19(9) . . ?
O27 Mo08 O40 80.93(10) . . ?
O40 Mo08 O29 71.54(9) . . ?
O18 Mo08 O29 74.48(9) . . ?
O18 Mo08 O27 155.27(11) . . ?
O18 Mo08 O40 87.22(11) . . ?
O28 Mo08 O14 103.22(12) . . ?
O28 Mo08 O29 171.48(11) . . ?
O28 Mo08 O27 100.63(12) . . ?
O28 Mo08 O40 100.41(12) . . ?
O28 Mo08 O18 102.82(12) . . ?
O41 Mo19 O29 71.99(9) . . ?
O41 Mo19 O35 82.16(10) . . ?
O40 Mo19 O41 87.74(11) . . ?
O40 Mo19 O29 73.99(9) . . ?
O40 Mo19 O35 155.52(11) . . ?
O13 Mo19 O41 155.29(11) . . ?
O13 Mo19 O29 85.40(9) . . ?
O13 Mo19 O40 95.66(11) . . ?
O13 Mo19 O35 84.87(11) . . ?
O35 Mo19 O29 81.68(9) . . ?
O33 Mo19 O41 99.46(12) . . ?
O33 Mo19 O29 170.90(11) . . ?
O33 Mo19 O40 103.10(12) . . ?
O33 Mo19 O13 103.54(12) . . ?
O33 Mo19 O35 100.53(12) . . ?
O41 Mo0A O10 154.32(10) . . ?
O41 Mo0A O29 73.86(9) . . ?
O41 Mo0A O18 87.09(11) . . ?
O10 Mo0A O29 80.68(9) . . ?
O30 Mo0A O41 96.59(11) . . ?
O30 Mo0A O10 84.56(10) . . ?
O30 Mo0A O29 85.55(9) . . ?
O30 Mo0A O18 155.17(10) . . ?
O18 Mo0A O10 81.80(10) . . ?
O18 Mo0A O29 71.86(9) . . ?
O17 Mo0A O41 102.33(12) . . ?
O17 Mo0A O10 102.30(12) . . ?
O17 Mo0A O30 103.63(13) . . ?
O17 Mo0A O29 170.52(11) . . ?
O17 Mo0A O18 99.50(12) . . ?
O24 Mo0B O22 71.74(9) . . ?
O15 Mo0B O22 81.06(9) . . ?
O15 Mo0B O24 82.07(11) . . ?
O27 Mo0B O22 85.70(10) . . ?
O27 Mo0B O24 155.91(11) . . ?
O27 Mo0B O15 86.27(11) . . ?
O27 Mo0B O39 96.08(11) . . ?
O39 Mo0B O22 73.97(9) . . ?
O39 Mo0B O24 85.93(11) . . ?
O39 Mo0B O15 154.63(11) . . ?
O25 Mo0B O22 170.73(11) . . ?
O25 Mo0B O24 99.66(12) . . ?
O25 Mo0B O15 101.52(12) . . ?
O25 Mo0B O27 103.29(13) . . ?
O25 Mo0B O39 102.48(13) . . ?
O45 Mo0C O22 74.21(10) . . ?
O45 Mo0C O13 155.79(11) . . ?
O45 Mo0C O39 86.77(11) . . ?
O13 Mo0C O22 81.81(9) . . ?
O13 Mo0C O39 82.72(10) . . ?
O34 Mo0C O22 86.01(10) . . ?
O34 Mo0C O45 96.35(12) . . ?
O34 Mo0C O13 85.06(11) . . ?
O34 Mo0C O39 156.14(11) . . ?
O39 Mo0C O22 72.04(9) . . ?
O32 Mo0C O22 170.66(11) . . ?
O32 Mo0C O45 102.68(13) . . ?
O32 Mo0C O13 100.50(13) . . ?
O32 Mo0C O34 103.16(13) . . ?
O32 Mo0C O39 99.17(12) . . ?
Cl1 Cu1 Cl1 89.76(4) . 2_666 ?
Cl1 Cu1 O3 97.33(7) . . ?
O1 Cu1 Cl1 91.67(8) . 2_666 ?
O1 Cu1 Cl1 177.86(9) . . ?
O1 Cu1 O3 81.45(10) . . ?
O1 Cu1 N1 80.69(12) . . ?
O3 Cu1 Cl1 170.14(6) . 2_666 ?
N9 Cu1 Cl1 94.00(9) . . ?
N9 Cu1 Cl1 91.58(9) . 2_666 ?
N9 Cu1 O1 87.57(12) . . ?
N9 Cu1 O3 81.13(11) . . ?
N9 Cu1 N1 164.11(13) . . ?
N1 Cu1 Cl1 99.38(10) . 2_666 ?
N1 Cu1 Cl1 97.49(10) . . ?
N1 Cu1 O3 86.54(11) . . ?
O29 P1 O22 109.30(13) . . ?
O12 P1 O22 109.18(13) . . ?
O12 P1 O29 109.86(13) . . ?
O12 P1 O42 109.46(13) . . ?
O42 P1 O22 109.75(13) . . ?
O42 P1 O29 109.28(13) . . ?
Cu1 Cl1 Cu1 90.24(4) . 2_666 ?
Mo0B O22 Mo07 89.20(7) . . ?
Mo0C O22 Mo07 89.03(7) . . ?
Mo0C O22 Mo0B 89.58(7) . . ?
P1 O22 Mo07 126.04(13) . . ?
P1 O22 Mo0B 125.91(13) . . ?
P1 O22 Mo0C 125.39(13) . . ?
Mo03 O6 Mo02 124.59(12) . . ?
Mo02 O7 Mo04 125.25(12) . . ?
Mo04 O38 Mo03 125.77(13) . . ?
Mo01 O36 Mo06 125.45(13) . . ?
Mo08 O14 Mo03 153.30(14) . . ?
Mo06 O37 Mo05 124.59(13) . . ?
Mo07 O26 Mo02 152.18(14) . . ?
Mo02 O11 Mo01 151.21(14) . . ?
Mo0A O41 Mo19 125.33(12) . . ?
Mo04 O10 Mo0A 151.76(14) . . ?
Mo07 O24 Mo0B 124.75(13) . . ?
Mo05 O9 Mo04 150.94(14) . . ?
Mo0A O30 Mo05 152.49(14) . . ?
Mo08 O29 Mo19 89.35(7) . . ?
Mo08 O29 Mo0A 88.57(8) . . ?
Mo19 O29 Mo0A 88.75(7) . . ?
P1 O29 Mo08 125.76(13) . . ?
P1 O29 Mo19 126.26(13) . . ?
P1 O29 Mo0A 126.12(13) . . ?
Mo03 O12 Mo02 88.47(7) . . ?
Mo04 O12 Mo02 89.44(7) . . ?
Mo04 O12 Mo03 88.96(8) . . ?
P1 O12 Mo02 126.47(13) . . ?
P1 O12 Mo03 125.97(13) . . ?
P1 O12 Mo04 125.55(12) . . ?
Mo01 O21 Mo07 151.68(14) . . ?
Mo01 O42 Mo05 89.21(7) . . ?
Mo01 O42 Mo06 89.37(8) . . ?
Mo06 O42 Mo05 89.16(7) . . ?
P1 O42 Mo01 125.59(13) . . ?
P1 O42 Mo05 125.54(13) . . ?
P1 O42 Mo06 126.26(13) . . ?
Mo0C O45 Mo07 125.19(13) . . ?
Mo03 O15 Mo0B 151.77(14) . . ?
Mo0B O27 Mo08 151.05(14) . . ?
Mo19 O40 Mo08 124.96(13) . . ?
Mo19 O13 Mo0C 152.06(14) . . ?
Mo08 O18 Mo0A 125.06(13) . . ?
Mo05 O19 Mo01 125.14(13) . . ?
Mo06 O35 Mo19 151.06(14) . . ?
Mo0C O34 Mo06 151.60(15) . . ?
Mo0B O39 Mo0C 124.39(13) . . ?
C1 O1 Cu1 115.0(2) . . ?
Mo04 O3 Cu1 140.17(14) . . ?
C23 N9 Cu1 120.7(3) . . ?
C22 N9 Cu1 121.3(2) . . ?
C22 N9 C23 117.2(3) . . ?
C2 N1 Cu1 114.4(3) . . ?
C5 N1 Cu1 128.7(3) . . ?
C5 N1 C2 116.9(4) . . ?
C23 N6 C20 116.5(3) . . ?
C18 N7 H7 118.1 . . ?
C18 N7 C17 123.8(4) . . ?
C17 N7 H7 118.1 . . ?
C1 N4 H4 119.6 . . ?
C1 N4 C6 120.8(4) . . ?
C6 N4 H4 119.6 . . ?
O1 C1 N4 121.9(4) . . ?
O1 C1 C2 117.7(3) . . ?
N4 C1 C2 120.4(4) . . ?
C12 N5 C11 121.1(4) . . ?
C4 N3 C5 116.9(4) . . ?
N9 C23 H23 117.3 . . ?
N6 C23 N9 125.5(3) . . ?
N6 C23 H23 117.3 . . ?
N9 C22 H22 119.4 . . ?
N9 C22 C21 121.3(4) . . ?
C21 C22 H22 119.4 . . ?
O2 C18 N7 124.9(4) . . ?
O2 C18 C20 120.4(4) . . ?
N7 C18 C20 114.7(3) . . ?
N6 C20 C18 116.0(3) . . ?
N6 C20 C21 123.2(3) . . ?
C21 C20 C18 120.8(4) . . ?
C12 C7 C6 119.8(4) . . ?
C12 C7 C9 118.1(4) . . ?
C9 C7 C6 122.0(4) . . ?
N1 C2 C1 111.9(3) . . ?
N1 C2 C3 121.5(4) . . ?
C3 C2 C1 126.6(4) . . ?
C22 C21 H21 121.8 . . ?
C20 C21 C22 116.3(4) . . ?
C20 C21 H21 121.8 . . ?
C16 C15 C17 119.4(4) . . ?
C16 C15 C14 117.9(5) . . ?
C14 C15 C17 122.7(4) . . ?
C16 C8 H8 119.3 . . ?
C13 C8 H8 119.3 . . ?
C13 C8 C16 121.4(6) . . ?
N1 C5 H5 117.4 . . ?
N3 C5 N1 125.1(4) . . ?
N3 C5 H5 117.4 . . ?
N5 C12 C7 121.1(4) . . ?
N5 C12 H12 119.4 . . ?
C7 C12 H12 119.4 . . ?
C15 C16 H16 118.9 . . ?
C8 C16 C15 122.1(5) . . ?
C8 C16 H16 118.9 . . ?
N4 C6 C7 112.4(3) . . ?
N4 C6 H6A 109.1 . . ?
N4 C6 H6B 109.1 . . ?
C7 C6 H6A 109.1 . . ?
C7 C6 H6B 109.1 . . ?
H6A C6 H6B 107.9 . . ?
N7 C17 C15 111.2(3) . . ?
N7 C17 H17A 109.4 . . ?
N7 C17 H17B 109.4 . . ?
C15 C17 H17A 109.4 . . ?
C15 C17 H17B 109.4 . . ?
H17A C17 H17B 108.0 . . ?
C7 C9 H9 119.9 . . ?
C10 C9 C7 120.2(5) . . ?
C10 C9 H9 119.9 . . ?
N5 C11 H11 119.8 . . ?
N5 C11 C10 120.5(4) . . ?
C10 C11 H11 119.8 . . ?
C2 C3 H3 121.5 . . ?
C2 C3 C4 117.0(4) . . ?
C4 C3 H3 121.5 . . ?
C15 C14 H14 120.2 . . ?
C15 C14 N8 119.6(5) . . ?
N8 C14 H14 120.2 . . ?
C9 C10 H10 120.5 . . ?
C11 C10 C9 119.1(4) . . ?
C11 C10 H10 120.5 . . ?
N3 C4 C3 122.5(4) . . ?
N3 C4 H4A 118.7 . . ?
C3 C4 H4A 118.7 . . ?
C13 N8 C14 118.1(5) . . ?
C8 C13 N8 120.9(6) . . ?
C8 C13 H13 119.6 . . ?
N8 C13 H13 119.6 . . ?
H3WA O3W H3WB 104.6 . . ?
H2WA O2W H2WB 109.5 . . ?
H1WA O1WB H1WB 104.5 . . ?
H1WC O1WA H1WD 104.5 . . ?

loop_
_geom_bond_atom_site_label_1
_geom_bond_atom_site_label_2
_geom_bond_distance
_geom_bond_site_symmetry_2
_geom_bond_publ_flag
Mo01 O36 1.860(2) . ?
Mo01 O11 1.991(2) . ?
Mo01 O21 1.827(3) . ?
Mo01 O42 2.427(2) . ?
Mo01 O19 2.003(3) . ?
Mo01 O20 1.674(3) . ?
Mo02 O6 1.993(2) . ?
Mo02 O7 1.846(2) . ?
Mo02 O26 1.994(2) . ?
Mo02 O11 1.837(3) . ?
Mo02 O12 2.439(2) . ?
Mo02 O4 1.683(3) . ?
Mo03 O6 1.850(2) . ?
Mo03 O38 1.990(2) . ?
Mo03 O14 1.989(2) . ?
Mo03 O12 2.438(2) . ?
Mo03 O15 1.842(2) . ?
Mo03 O5 1.674(2) . ?
Mo04 O7 2.015(2) . ?
Mo04 O38 1.845(2) . ?
Mo04 O10 1.824(2) . ?
Mo04 O9 1.972(3) . ?
Mo04 O12 2.435(2) . ?
Mo04 O3 1.685(2) . ?
Mo05 O37 1.996(3) . ?
Mo05 O9 1.843(2) . ?
Mo05 O30 1.983(3) . ?
Mo05 O42 2.447(2) . ?
Mo05 O19 1.853(3) . ?
Mo05 O16 1.674(3) . ?
Mo06 O36 1.980(3) . ?
Mo06 O37 1.868(3) . ?
Mo06 O42 2.427(2) . ?
Mo06 O35 1.834(3) . ?
Mo06 O34 1.980(3) . ?
Mo06 O31 1.685(3) . ?
Mo07 O22 2.439(2) . ?
Mo07 O26 1.836(2) . ?
Mo07 O24 1.843(3) . ?
Mo07 O21 2.006(3) . ?
Mo07 O45 1.994(3) . ?
Mo07 O23 1.675(3) . ?
Mo08 O14 1.828(2) . ?
Mo08 O29 2.430(2) . ?
Mo08 O27 2.000(3) . ?
Mo08 O40 2.010(2) . ?
Mo08 O18 1.843(2) . ?
Mo08 O28 1.671(3) . ?
Mo19 O41 1.987(3) . ?
Mo19 O29 2.434(2) . ?
Mo19 O40 1.845(3) . ?
Mo19 O13 1.838(3) . ?
Mo19 O35 1.997(3) . ?
Mo19 O33 1.684(3) . ?
Mo0A O41 1.852(2) . ?
Mo0A O10 1.995(2) . ?
Mo0A O30 1.843(3) . ?
Mo0A O29 2.443(2) . ?
Mo0A O18 1.991(3) . ?
Mo0A O17 1.672(3) . ?
Mo0B O22 2.432(2) . ?
Mo0B O24 2.017(3) . ?
Mo0B O15 1.977(3) . ?
Mo0B O27 1.819(3) . ?
Mo0B O39 1.863(3) . ?
Mo0B O25 1.675(3) . ?
Mo0C O22 2.422(2) . ?
Mo0C O45 1.844(3) . ?
Mo0C O13 1.984(3) . ?
Mo0C O34 1.841(3) . ?
Mo0C O39 2.003(3) . ?
Mo0C O32 1.684(3) . ?
Cu1 Cl1 2.2581(11) . ?
Cu1 Cl1 2.7537(11) 2_666 ?
Cu1 O1 1.996(3) . ?
Cu1 O3 2.625(3) . ?
Cu1 N9 1.990(3) . ?
Cu1 N1 2.005(3) . ?
P1 O22 1.533(2) . ?
P1 O29 1.529(2) . ?
P1 O12 1.528(2) . ?
P1 O42 1.529(2) . ?
O1 C1 1.254(5) . ?
O2 C18 1.234(5) . ?
N9 C23 1.342(5) . ?
N9 C22 1.338(5) . ?
N1 C2 1.348(5) . ?
N1 C5 1.337(5) . ?
N6 C23 1.322(5) . ?
N6 C20 1.324(5) . ?
N7 H7 0.8600 . ?
N7 C18 1.315(5) . ?
N7 C17 1.457(5) . ?
N4 H4 0.8600 . ?
N4 C1 1.310(5) . ?
N4 C6 1.465(5) . ?
C1 C2 1.497(5) . ?
N5 C12 1.334(6) . ?
N5 C11 1.343(7) . ?
N3 C5 1.331(6) . ?
N3 C4 1.327(6) . ?
C23 H23 0.9300 . ?
C22 H22 0.9300 . ?
C22 C21 1.383(5) . ?
C18 C20 1.512(5) . ?
C20 C21 1.382(5) . ?
C7 C12 1.374(6) . ?
C7 C6 1.502(6) . ?
C7 C9 1.389(6) . ?
C2 C3 1.374(6) . ?
C21 H21 0.9300 . ?
C15 C16 1.366(6) . ?
C15 C17 1.496(6) . ?
C15 C14 1.380(6) . ?
C8 H8 0.9300 . ?
C8 C16 1.327(6) . ?
C8 C13 1.310(8) . ?
C5 H5 0.9300 . ?
C12 H12 0.9300 . ?
C16 H16 0.9300 . ?
C6 H6A 0.9700 . ?
C6 H6B 0.9700 . ?
C17 H17A 0.9700 . ?
C17 H17B 0.9700 . ?
C9 H9 0.9300 . ?
C9 C10 1.374(7) . ?
C11 H11 0.9300 . ?
C11 C10 1.370(8) . ?
C3 H3 0.9300 . ?
C3 C4 1.377(6) . ?
C14 H14 0.9300 . ?
C14 N8 1.403(7) . ?
C10 H10 0.9300 . ?
C4 H4A 0.9300 . ?
N8 C13 1.383(8) . ?
C13 H13 0.9300 . ?
O3W H3WA 0.8497 . ?
O3W H3WB 0.8496 . ?
O2W H2WA 0.8492 . ?
O2W H2WB 0.8490 . ?
O1WB H1WA 0.8502 . ?
O1WB H1WB 0.8500 . ?
O1WA H1WC 0.8500 . ?
O1WA H1WD 0.8499 . ?

loop_
_geom_torsion_atom_site_label_1
_geom_torsion_atom_site_label_2
_geom_torsion_atom_site_label_3
_geom_torsion_atom_site_label_4
_geom_torsion
_geom_torsion_site_symmetry_1
_geom_torsion_site_symmetry_2
_geom_torsion_site_symmetry_3
_geom_torsion_site_symmetry_4
_geom_torsion_publ_flag
Cu1 O1 C1 N4 172.1(3) . . . . ?
Cu1 O1 C1 C2 -6.5(4) . . . . ?
Cu1 N9 C23 N6 -168.6(3) . . . . ?
Cu1 N9 C22 C21 170.5(3) . . . . ?
Cu1 N1 C2 C1 -2.9(4) . . . . ?
Cu1 N1 C2 C3 178.4(3) . . . . ?
Cu1 N1 C5 N3 -177.9(3) . . . . ?
O22 Mo07 O26 Mo02 51.6(3) . . . . ?
O22 Mo07 O24 Mo0B -1.44(14) . . . . ?
O22 Mo0B O27 Mo08 54.0(3) . . . . ?
O22 Mo0B O39 Mo0C -1.52(13) . . . . ?
O22 Mo0C O45 Mo07 -2.30(14) . . . . ?
O22 Mo0C O34 Mo06 53.3(3) . . . . ?
O22 P1 O29 Mo08 -65.25(18) . . . . ?
O22 P1 O29 Mo19 55.47(18) . . . . ?
O22 P1 O29 Mo0A 175.58(14) . . . . ?
O22 P1 O12 Mo02 -64.87(18) . . . . ?
O22 P1 O12 Mo03 54.84(18) . . . . ?
O22 P1 O12 Mo04 174.26(14) . . . . ?
O22 P1 O42 Mo01 55.32(18) . . . . ?
O22 P1 O42 Mo05 174.69(13) . . . . ?
O22 P1 O42 Mo06 -65.21(18) . . . . ?
O6 Mo02 O7 Mo04 70.54(15) . . . . ?
O6 Mo02 O11 Mo01 28.6(5) . . . . ?
O6 Mo03 O15 Mo0B 127.6(3) . . . . ?
O7 Mo02 O11 Mo01 124.9(3) . . . . ?
O7 Mo04 O38 Mo03 69.62(16) . . . . ?
O7 Mo04 O10 Mo0A 34.7(5) . . . . ?
O7 Mo04 O3 Cu1 -7.0(2) . . . . ?
O38 Mo03 O6 Mo02 68.74(16) . . . . ?
O38 Mo03 O15 Mo0B 30.3(5) . . . . ?
O38 Mo04 O10 Mo0A 127.9(3) . . . . ?
O38 Mo04 O3 Cu1 -94.9(2) . . . . ?
O36 Mo01 O21 Mo07 126.1(3) . . . . ?
O36 Mo06 O37 Mo05 69.60(16) . . . . ?
O36 Mo06 O35 Mo19 29.0(5) . . . . ?
O14 Mo03 O6 Mo02 4.2(3) . . . . ?
O14 Mo03 O15 Mo0B -27.0(3) . . . . ?
O14 Mo08 O18 Mo0A -84.67(16) . . . . ?
O37 Mo05 O9 Mo04 32.1(5) . . . . ?
O37 Mo05 O19 Mo01 70.32(16) . . . . ?
O37 Mo06 O35 Mo19 124.6(3) . . . . ?
O26 Mo02 O7 Mo04 6.4(3) . . . . ?
O26 Mo02 O11 Mo01 -29.9(3) . . . . ?
O26 Mo07 O24 Mo0B -85.00(17) . . . . ?
O11 Mo01 O36 Mo06 9.3(4) . . . . ?
O11 Mo01 O21 Mo07 -29.1(3) . . . . ?
O11 Mo02 O7 Mo04 -85.35(16) . . . . ?
O41 Mo19 O40 Mo08 68.10(16) . . . . ?
O41 Mo19 O13 Mo0C 27.5(5) . . . . ?
O41 Mo0A O30 Mo05 124.3(3) . . . . ?
O10 Mo04 O38 Mo03 -85.97(16) . . . . ?
O10 Mo04 O3 Cu1 165.7(2) . . . . ?
O10 Mo0A O41 Mo19 5.0(4) . . . . ?
O10 Mo0A O30 Mo05 -29.9(3) . . . . ?
O24 Mo07 O26 Mo02 125.2(3) . . . . ?
O24 Mo0B O27 Mo08 33.8(5) . . . . ?
O24 Mo0B O39 Mo0C 70.63(16) . . . . ?
O9 Mo04 O38 Mo03 8.4(3) . . . . ?
O9 Mo04 O10 Mo0A -26.9(3) . . . . ?
O9 Mo04 O3 Cu1 76.7(2) . . . . ?
O9 Mo05 O19 Mo01 -85.42(16) . . . . ?
O30 Mo05 O9 Mo04 -27.5(3) . . . . ?
O30 Mo05 O19 Mo01 5.9(4) . . . . ?
O30 Mo0A O41 Mo19 -86.14(17) . . . . ?
O29 Mo08 O14 Mo03 53.8(3) . . . . ?
O29 Mo08 O18 Mo0A -1.67(13) . . . . ?
O29 Mo19 O40 Mo08 -3.80(13) . . . . ?
O29 Mo19 O13 Mo0C 51.1(3) . . . . ?
O29 Mo0A O41 Mo19 -2.73(14) . . . . ?
O29 Mo0A O30 Mo05 51.1(3) . . . . ?
O29 P1 O22 Mo07 175.19(14) . . . . ?
O29 P1 O22 Mo0B 54.83(18) . . . . ?
O29 P1 O22 Mo0C -65.39(18) . . . . ?
O29 P1 O12 Mo02 175.29(13) . . . . ?
O29 P1 O12 Mo03 -65.01(18) . . . . ?
O29 P1 O12 Mo04 54.41(18) . . . . ?
O29 P1 O42 Mo01 175.16(13) . . . . ?
O29 P1 O42 Mo05 -65.47(17) . . . . ?
O29 P1 O42 Mo06 54.64(18) . . . . ?
O12 Mo02 O7 Mo04 -1.90(13) . . . . ?
O12 Mo02 O11 Mo01 51.7(3) . . . . ?
O12 Mo03 O6 Mo02 -2.69(13) . . . . ?
O12 Mo03 O15 Mo0B 53.7(3) . . . . ?
O12 Mo04 O38 Mo03 -2.18(13) . . . . ?
O12 Mo04 O10 Mo0A 54.7(3) . . . . ?
O12 P1 O22 Mo07 55.00(19) . . . . ?
O12 P1 O22 Mo0B -65.36(18) . . . . ?
O12 P1 O22 Mo0C 174.42(14) . . . . ?
O12 P1 O29 Mo08 54.52(18) . . . . ?
O12 P1 O29 Mo19 175.24(13) . . . . ?
O12 P1 O29 Mo0A -64.65(18) . . . . ?
O12 P1 O42 Mo01 -64.48(18) . . . . ?
O12 P1 O42 Mo05 54.89(18) . . . . ?
O12 P1 O42 Mo06 174.99(14) . . . . ?
O21 Mo01 O36 Mo06 -84.91(17) . . . . ?
O21 Mo07 O26 Mo02 -29.7(3) . . . . ?
O21 Mo07 O24 Mo0B 7.4(4) . . . . ?
O42 Mo01 O36 Mo06 -1.28(14) . . . . ?
O42 Mo01 O21 Mo07 53.3(3) . . . . ?
O42 Mo05 O9 Mo04 54.2(3) . . . . ?
O42 Mo05 O19 Mo01 -1.71(13) . . . . ?
O42 Mo06 O37 Mo05 -2.31(14) . . . . ?
O42 Mo06 O35 Mo19 50.8(3) . . . . ?
O42 P1 O22 Mo07 -64.97(18) . . . . ?
O42 P1 O22 Mo0B 174.66(13) . . . . ?
O42 P1 O22 Mo0C 54.45(18) . . . . ?
O42 P1 O29 Mo08 174.63(13) . . . . ?
O42 P1 O29 Mo19 -64.65(18) . . . . ?
O42 P1 O29 Mo0A 55.45(18) . . . . ?
O42 P1 O12 Mo02 55.28(18) . . . . ?
O42 P1 O12 Mo03 174.99(13) . . . . ?
O42 P1 O12 Mo04 -65.59(18) . . . . ?
O45 Mo07 O26 Mo02 27.5(5) . . . . ?
O45 Mo07 O24 Mo0B 70.22(16) . . . . ?
O45 Mo0C O34 Mo06 127.0(3) . . . . ?
O15 Mo03 O6 Mo02 -86.20(16) . . . . ?
O15 Mo0B O27 Mo08 -27.3(3) . . . . ?
O15 Mo0B O39 Mo0C 8.8(4) . . . . ?
O27 Mo08 O14 Mo03 -27.7(3) . . . . ?
O27 Mo08 O18 Mo0A 8.8(4) . . . . ?
O27 Mo0B O39 Mo0C -85.27(17) . . . . ?
O5 Mo03 O6 Mo02 168.91(16) . . . . ?
O5 Mo03 O15 Mo0B -128.5(3) . . . . ?
O40 Mo08 O14 Mo03 29.1(5) . . . . ?
O40 Mo08 O18 Mo0A 69.94(16) . . . . ?
O40 Mo19 O13 Mo0C 124.4(3) . . . . ?
O13 Mo19 O40 Mo08 -87.36(16) . . . . ?
O13 Mo0C O45 Mo07 5.7(4) . . . . ?
O13 Mo0C O34 Mo06 -28.8(3) . . . . ?
O18 Mo08 O14 Mo03 127.5(3) . . . . ?
O18 Mo0A O41 Mo19 69.22(16) . . . . ?
O18 Mo0A O30 Mo05 26.9(5) . . . . ?
O19 Mo01 O36 Mo06 71.03(16) . . . . ?
O19 Mo01 O21 Mo07 30.9(5) . . . . ?
O19 Mo05 O9 Mo04 127.3(3) . . . . ?
O35 Mo06 O37 Mo05 -86.73(17) . . . . ?
O35 Mo19 O40 Mo08 2.7(4) . . . . ?
O35 Mo19 O13 Mo0C -31.0(3) . . . . ?
O34 Mo06 O37 Mo05 6.1(4) . . . . ?
O34 Mo06 O35 Mo19 -30.3(3) . . . . ?
O34 Mo0C O45 Mo07 -86.32(17) . . . . ?
O39 Mo0B O27 Mo08 127.4(3) . . . . ?
O39 Mo0C O45 Mo07 69.93(16) . . . . ?
O39 Mo0C O34 Mo06 30.6(5) . . . . ?
O1 C1 C2 N1 6.3(5) . . . . ?
O1 C1 C2 C3 -175.1(4) . . . . ?
O17 Mo0A O41 Mo19 168.31(16) . . . . ?
O17 Mo0A O30 Mo05 -131.3(3) . . . . ?
O3 Mo04 O38 Mo03 168.85(16) . . . . ?
O3 Mo04 O10 Mo0A -127.7(3) . . . . ?
O28 Mo08 O14 Mo03 -127.5(3) . . . . ?
O28 Mo08 O18 Mo0A 169.99(15) . . . . ?
O20 Mo01 O36 Mo06 169.68(16) . . . . ?
O20 Mo01 O21 Mo07 -131.2(3) . . . . ?
O33 Mo19 O40 Mo08 167.29(16) . . . . ?
O33 Mo19 O13 Mo0C -130.6(3) . . . . ?
O16 Mo05 O9 Mo04 -128.7(3) . . . . ?
O16 Mo05 O19 Mo01 169.74(16) . . . . ?
O25 Mo0B O27 Mo08 -128.2(3) . . . . ?
O25 Mo0B O39 Mo0C 169.64(16) . . . . ?
O4 Mo02 O7 Mo04 169.68(16) . . . . ?
O4 Mo02 O11 Mo01 -130.8(3) . . . . ?
O23 Mo07 O26 Mo02 -129.3(3) . . . . ?
O23 Mo07 O24 Mo0B 169.50(16) . . . . ?
O31 Mo06 O37 Mo05 168.18(16) . . . . ?
O31 Mo06 O35 Mo19 -131.2(3) . . . . ?
O32 Mo0C O45 Mo07 168.61(17) . . . . ?
O32 Mo0C O34 Mo06 -128.4(3) . . . . ?
O2 C18 C20 N6 173.4(4) . . . . ?
O2 C18 C20 C21 -6.8(6) . . . . ?
N9 C22 C21 C20 -1.9(6) . . . . ?
N1 C2 C3 C4 -0.5(7) . . . . ?
N6 C20 C21 C22 1.6(6) . . . . ?
N7 C18 C20 N6 -7.7(5) . . . . ?
N7 C18 C20 C21 172.1(4) . . . . ?
N4 C1 C2 N1 -172.3(3) . . . . ?
N4 C1 C2 C3 6.3(6) . . . . ?
C1 N4 C6 C7 71.9(5) . . . . ?
C1 C2 C3 C4 -179.0(4) . . . . ?
N5 C11 C10 C9 1.6(7) . . . . ?
C23 N9 C22 C21 0.4(6) . . . . ?
C23 N6 C20 C18 179.9(3) . . . . ?
C23 N6 C20 C21 0.2(6) . . . . ?
C22 N9 C23 N6 1.6(6) . . . . ?
C18 N7 C17 C15 87.6(5) . . . . ?
C18 C20 C21 C22 -178.1(4) . . . . ?
C20 N6 C23 N9 -1.9(6) . . . . ?
C7 C9 C10 C11 -1.9(6) . . . . ?
C2 N1 C5 N3 2.3(6) . . . . ?
C2 C3 C4 N3 2.6(7) . . . . ?
C15 C14 N8 C13 0.5(8) . . . . ?
C5 N1 C2 C1 176.9(3) . . . . ?
C5 N1 C2 C3 -1.8(6) . . . . ?
C5 N3 C4 C3 -2.1(7) . . . . ?
C12 N5 C11 C10 -0.8(7) . . . . ?
C12 C7 C6 N4 -129.5(4) . . . . ?
C12 C7 C9 C10 1.2(6) . . . . ?
C16 C15 C17 N7 -61.8(5) . . . . ?
C16 C15 C14 N8 -0.3(7) . . . . ?
C16 C8 C13 N8 -0.8(9) . . . . ?
C6 N4 C1 O1 -3.2(6) . . . . ?
C6 N4 C1 C2 175.4(3) . . . . ?
C6 C7 C12 N5 -176.4(4) . . . . ?
C6 C7 C9 C10 177.2(4) . . . . ?
C17 N7 C18 O2 3.2(7) . . . . ?
C17 N7 C18 C20 -175.7(4) . . . . ?
C17 C15 C16 C8 179.4(4) . . . . ?
C17 C15 C14 N8 179.9(4) . . . . ?
C9 C7 C12 N5 -0.3(6) . . . . ?
C9 C7 C6 N4 54.6(5) . . . . ?
C11 N5 C12 C7 0.1(6) . . . . ?
C14 C15 C16 C8 -0.4(6) . . . . ?
C14 C15 C17 N7 118.0(4) . . . . ?
C14 N8 C13 C8 0.1(9) . . . . ?
C4 N3 C5 N1 -0.4(7) . . . . ?
C13 C8 C16 C15 1.0(8) . . . . ?

loop_
_smtbx_masks_void_nr
_smtbx_masks_void_average_x
_smtbx_masks_void_average_y
_smtbx_masks_void_average_z
_smtbx_masks_void_volume
_smtbx_masks_void_count_electrons
_smtbx_masks_void_content
1 0.000 0.500 0.000 163.0 54.3 '5.4 H2O'
2 0.109 0.250 0.604 7.3 0.0 ?
3 0.891 0.750 0.396 7.3 0.0 ?
